data_2204192
loop_
_publ_author_name
'Jones, Peter G.'
'Kliegel, Wolfgang'
'Barakat, Mohamed'

_publ_section_title
;
 Diphenylboron chelate of a pyridoxal hemiacetal with ethanol
;
_journal_issue 9
_journal_name_full 'Acta Crystallographica Section E'
_journal_page_first o1549
_journal_page_last o1551
_journal_paper_doi 10.1107/S1600536804019816
_journal_volume 60
_journal_year 2004
_chemical_formula_iupac 'C22 H24 B N O4 , H2 O'
_chemical_formula_moiety 'C22 H24 B N O4 , H2 O'
_chemical_formula_sum 'C22 H26 B N O5'
_chemical_formula_weight 395.25
_chemical_name_systematic
;
4-Ethoxy-5-(hydroxymethyl)-8-methyl-2,2-diphenyl-1,3-dioxa-7-azonia-
2-borata-1,2,3,4-tetrahydronaphthalene monohydrate
;
_space_group_IT_number 2
_symmetry_cell_setting triclinic
_symmetry_space_group_name_Hall '-P 1'
_symmetry_space_group_name_H-M 'P -1'
_atom_sites_solution_hydrogens geom
_atom_sites_solution_primary direct
_atom_sites_solution_secondary difmap
_audit_creation_method SHELXL-97
_cell_angle_alpha 88.243(3)
_cell_angle_beta 72.656(3)
_cell_angle_gamma 70.188(3)
_cell_formula_units_Z 2
_cell_length_a 9.2511(12)
_cell_length_b 10.1801(12)
_cell_length_c 12.447(2)
_cell_measurement_reflns_used 4093
_cell_measurement_temperature 133(2)
_cell_measurement_theta_max 30.4
_cell_measurement_theta_min 2.5
_cell_volume 1049.5(3)
_computing_cell_refinement 'SAINT (Bruker, 1998)'
_computing_data_collection 'SMART (Bruker, 1998)'
_computing_data_reduction SAINT
_computing_molecular_graphics 'XP (Siemens, 1994)'
_computing_publication_material SHELXL97
_computing_structure_refinement 'SHELXL97 (Sheldrick, 1997)'
_computing_structure_solution 'SHELXS97 (Sheldrick, 1990)'
_diffrn_ambient_temperature 133(2)
_diffrn_detector_area_resol_mean 8.192
_diffrn_measured_fraction_theta_full 0.984
_diffrn_measured_fraction_theta_max 0.984
_diffrn_measurement_device_type 'Bruker SMART 1000 CCD'
_diffrn_measurement_method \w
_diffrn_radiation_monochromator graphite
_diffrn_radiation_source 'fine-focus sealed tube'
_diffrn_radiation_type MoK\a
_diffrn_radiation_wavelength 0.71073
_diffrn_reflns_av_R_equivalents 0.0327
_diffrn_reflns_av_sigmaI/netI 0.0482
_diffrn_reflns_limit_h_max 13
_diffrn_reflns_limit_h_min -12
_diffrn_reflns_limit_k_max 14
_diffrn_reflns_limit_k_min -14
_diffrn_reflns_limit_l_max 16
_diffrn_reflns_limit_l_min -17
_diffrn_reflns_number 12174
_diffrn_reflns_theta_full 30.00
_diffrn_reflns_theta_max 30.03
_diffrn_reflns_theta_min 1.72
_diffrn_standards_decay_% 0
_diffrn_standards_number 0
_exptl_absorpt_coefficient_mu 0.087
_exptl_absorpt_correction_type none
_exptl_crystal_colour colourless
_exptl_crystal_density_diffrn 1.251
_exptl_crystal_density_method 'not measured'
_exptl_crystal_description tablet
_exptl_crystal_F_000 420
_exptl_crystal_size_max 0.40
_exptl_crystal_size_mid 0.23
_exptl_crystal_size_min 0.11
_refine_diff_density_max 0.432
_refine_diff_density_min -0.233
_refine_ls_extinction_method none
_refine_ls_goodness_of_fit_ref 1.030
_refine_ls_hydrogen_treatment mixed
_refine_ls_matrix_type full
_refine_ls_number_parameters 280
_refine_ls_number_reflns 6031
_refine_ls_number_restraints 0
_refine_ls_restrained_S_all 1.030
_refine_ls_R_factor_all 0.0723
_refine_ls_R_factor_gt 0.0472
_refine_ls_shift/su_max 0.000
_refine_ls_shift/su_mean 0.000
_refine_ls_structure_factor_coef Fsqd
_refine_ls_weighting_details 'calc w = 1/[\s^2^(Fo^2^)+(0.0751P)^2^] where P = (Fo^2^+2Fc^2^)/3'
_refine_ls_weighting_scheme calc
_refine_ls_wR_factor_gt 0.1253
_refine_ls_wR_factor_ref 0.1373
_reflns_number_gt 4138
_reflns_number_total 6031
_reflns_threshold_expression I>2\s(I)
_cod_data_source_file hg6088.cif
_cod_data_source_block IV
_cod_original_cell_volume 1049.4(3)
_cod_database_code 2204192
_cod_database_fobs_code 2204192

loop_
_symmetry_equiv_pos_as_xyz
'x, y, z'
'-x, -y, -z'

loop_
_atom_site_label
_atom_site_fract_x
_atom_site_fract_y
_atom_site_fract_z
_atom_site_U_iso_or_equiv
_atom_site_adp_type
_atom_site_calc_flag
_atom_site_refinement_flags
_atom_site_occupancy
_atom_site_type_symbol
N1 0.69202(14) 0.87134(12) 0.56606(10) 0.0235(2) Uani d . 1 N
H01 0.687(2) 0.8877(18) 0.6372(15) 0.035(5) Uiso d . 1 H
C2 0.59946(15) 0.80591(13) 0.54337(11) 0.0210(3) Uani d . 1 C
C3 0.60362(15) 0.79162(13) 0.43048(11) 0.0192(3) Uani d . 1 C
C4 0.70419(15) 0.84400(13) 0.34598(11) 0.0194(3) Uani d . 1 C
C5 0.80558(15) 0.90370(13) 0.37463(12) 0.0215(3) Uani d . 1 C
C6 0.79390(16) 0.91866(14) 0.48688(12) 0.0251(3) Uani d . 1 C
H6 0.8578 0.9625 0.5085 0.030 Uiso calc R 1 H
C7 0.70334(16) 0.83390(14) 0.22451(11) 0.0218(3) Uani d . 1 C
H7 0.8078 0.7642 0.1778 0.026 Uiso calc R 1 H
O7 0.68698(11) 0.96696(10) 0.18536(8) 0.0252(2) Uani d . 1 O
O8 0.57459(10) 0.79567(9) 0.21673(7) 0.0207(2) Uani d . 1 O
B9 0.54851(17) 0.67883(15) 0.28643(12) 0.0193(3) Uani d . 1 B
O10 0.51054(11) 0.72734(10) 0.40956(7) 0.0210(2) Uani d . 1 O
C11 0.49967(18) 0.74899(15) 0.63682(11) 0.0270(3) Uani d . 1 C
H11A 0.5513 0.6472 0.6339 0.032 Uiso calc R 1 H
H11B 0.3920 0.7711 0.6285 0.032 Uiso calc R 1 H
H11C 0.4900 0.7913 0.7095 0.032 Uiso calc R 1 H
O12 1.05996(12) 0.94669(12) 0.32500(10) 0.0320(3) Uani d . 1 O
H012 1.111(3) 0.867(2) 0.3322(17) 0.055(6) Uiso d . 1 H
C12 0.92876(16) 0.94969(15) 0.28614(13) 0.0264(3) Uani d . 1 C
H12A 0.9704 0.8869 0.2163 0.032 Uiso calc R 1 H
H12B 0.8757 1.0459 0.2677 0.032 Uiso calc R 1 H
C13 0.7282(2) 0.96719(18) 0.06379(13) 0.0389(4) Uani d . 1 C
H13A 0.6603 0.9280 0.0361 0.047 Uiso calc R 1 H
H13B 0.8428 0.9089 0.0285 0.047 Uiso calc R 1 H
C14 0.7002(3) 1.1153(2) 0.03351(16) 0.0641(6) Uani d . 1 C
H14A 0.5845 1.1695 0.0610 0.077 Uiso calc R 1 H
H14B 0.7393 1.1168 -0.0487 0.077 Uiso calc R 1 H
H14C 0.7585 1.1565 0.0684 0.077 Uiso calc R 1 H
C15 0.39392(15) 0.64853(13) 0.27402(11) 0.0215(3) Uani d . 1 C
C16 0.38123(19) 0.62307(17) 0.16813(13) 0.0337(3) Uani d . 1 C
H16 0.4621 0.6296 0.1022 0.040 Uiso calc R 1 H
C17 0.2527(2) 0.58833(19) 0.15685(16) 0.0430(4) Uani d . 1 C
H17 0.2467 0.5726 0.0837 0.052 Uiso calc R 1 H
C18 0.13376(19) 0.57665(17) 0.25162(16) 0.0399(4) Uani d . 1 C
H18 0.0474 0.5513 0.2438 0.048 Uiso calc R 1 H
C19 0.14238(18) 0.60231(16) 0.35738(15) 0.0351(4) Uani d . 1 C
H19 0.0613 0.5952 0.4230 0.042 Uiso calc R 1 H
C20 0.27029(17) 0.63879(15) 0.36796(13) 0.0267(3) Uani d . 1 C
H20 0.2735 0.6576 0.4413 0.032 Uiso calc R 1 H
C21 0.71064(15) 0.53998(13) 0.25280(11) 0.0193(3) Uani d . 1 C
C22 0.80065(17) 0.49793(15) 0.13947(12) 0.0257(3) Uani d . 1 C
H22 0.7678 0.5534 0.0825 0.031 Uiso calc R 1 H
C23 0.93683(18) 0.37728(15) 0.10795(12) 0.0302(3) Uani d . 1 C
H23 0.9946 0.3511 0.0303 0.036 Uiso calc R 1 H
C24 0.98844(18) 0.29536(15) 0.18894(13) 0.0303(3) Uani d . 1 C
H24 1.0821 0.2135 0.1676 0.036 Uiso calc R 1 H
C25 0.90180(18) 0.33413(15) 0.30170(13) 0.0298(3) Uani d . 1 C
H25 0.9357 0.2782 0.3582 0.036 Uiso calc R 1 H
C26 0.76567(17) 0.45419(14) 0.33266(12) 0.0249(3) Uani d . 1 C
H26 0.7080 0.4789 0.4105 0.030 Uiso calc R 1 H
O1W 0.68142(14) 0.96164(11) 0.77102(9) 0.0262(2) Uani d . 1 O
H02 0.605(3) 1.034(2) 0.7829(16) 0.048(6) Uiso d . 1 H
H03 0.763(3) 0.988(2) 0.7517(17) 0.049(6) Uiso d . 1 H

loop_
_atom_site_aniso_label
_atom_site_aniso_U_11
_atom_site_aniso_U_22
_atom_site_aniso_U_33
_atom_site_aniso_U_12
_atom_site_aniso_U_13
_atom_site_aniso_U_23
N1 0.0240(6) 0.0243(6) 0.0237(6) -0.0080(5) -0.0096(5) -0.0026(5)
C2 0.0197(6) 0.0181(6) 0.0240(7) -0.0048(5) -0.0065(5) -0.0024(5)
C3 0.0161(6) 0.0171(6) 0.0234(6) -0.0048(5) -0.0053(5) -0.0025(5)
C4 0.0165(6) 0.0165(6) 0.0244(6) -0.0045(5) -0.0065(5) -0.0004(5)
C5 0.0185(6) 0.0187(6) 0.0287(7) -0.0070(5) -0.0081(5) -0.0001(5)
C6 0.0239(7) 0.0237(7) 0.0323(8) -0.0106(5) -0.0120(6) -0.0004(5)
C7 0.0219(6) 0.0221(6) 0.0249(7) -0.0110(5) -0.0080(5) 0.0021(5)
O7 0.0298(5) 0.0224(5) 0.0245(5) -0.0112(4) -0.0076(4) 0.0028(4)
O8 0.0204(4) 0.0203(4) 0.0252(5) -0.0096(4) -0.0096(4) 0.0027(4)
B9 0.0198(7) 0.0199(7) 0.0196(7) -0.0088(5) -0.0059(5) 0.0011(5)
O10 0.0208(4) 0.0248(5) 0.0205(5) -0.0126(4) -0.0051(4) -0.0016(4)
C11 0.0321(7) 0.0266(7) 0.0219(7) -0.0121(6) -0.0051(6) -0.0017(5)
O12 0.0225(5) 0.0279(6) 0.0512(7) -0.0122(4) -0.0152(5) 0.0044(5)
C12 0.0219(7) 0.0269(7) 0.0347(8) -0.0130(6) -0.0096(6) 0.0023(6)
C13 0.0529(10) 0.0390(9) 0.0265(8) -0.0221(8) -0.0074(7) 0.0037(7)
C14 0.1108(19) 0.0535(12) 0.0340(10) -0.0388(13) -0.0198(11) 0.0128(9)
C15 0.0205(6) 0.0164(6) 0.0292(7) -0.0063(5) -0.0100(5) 0.0007(5)
C16 0.0291(8) 0.0422(9) 0.0334(8) -0.0140(7) -0.0119(6) -0.0053(7)
C17 0.0362(9) 0.0499(10) 0.0506(11) -0.0149(8) -0.0226(8) -0.0115(8)
C18 0.0291(8) 0.0317(8) 0.0692(12) -0.0150(7) -0.0240(8) -0.0005(8)
C19 0.0224(7) 0.0308(8) 0.0564(10) -0.0135(6) -0.0142(7) 0.0141(7)
C20 0.0241(7) 0.0265(7) 0.0330(8) -0.0110(6) -0.0119(6) 0.0087(6)
C21 0.0188(6) 0.0198(6) 0.0229(6) -0.0107(5) -0.0069(5) 0.0011(5)
C22 0.0270(7) 0.0251(7) 0.0241(7) -0.0063(6) -0.0098(6) 0.0009(5)
C23 0.0293(7) 0.0288(7) 0.0250(7) -0.0040(6) -0.0039(6) -0.0036(6)
C24 0.0264(7) 0.0217(7) 0.0377(8) -0.0030(6) -0.0084(6) 0.0005(6)
C25 0.0312(8) 0.0261(7) 0.0324(8) -0.0082(6) -0.0127(6) 0.0090(6)
C26 0.0264(7) 0.0247(7) 0.0238(7) -0.0100(6) -0.0068(5) 0.0041(5)
O1W 0.0221(5) 0.0272(5) 0.0301(6) -0.0077(4) -0.0100(4) 0.0007(4)

loop_
_atom_type_symbol
_atom_type_description
_atom_type_scat_dispersion_real
_atom_type_scat_dispersion_imag
_atom_type_scat_source
C C 0.0033 0.0016 'International Tables Vol C Tables 4.2.6.8 and 6.1.1.4'
H H 0.0000 0.0000 'International Tables Vol C Tables 4.2.6.8 and 6.1.1.4'
B B 0.0013 0.0007 'International Tables Vol C Tables 4.2.6.8 and 6.1.1.4'
N N 0.0061 0.0033 'International Tables Vol C Tables 4.2.6.8 and 6.1.1.4'
O O 0.0106 0.0060 'International Tables Vol C Tables 4.2.6.8 and 6.1.1.4'

loop_
_geom_angle_atom_site_label_1
_geom_angle_atom_site_label_2
_geom_angle_atom_site_label_3
_geom_angle
_geom_angle_publ_flag
C2 N1 C6 124.12(12) ?
C2 N1 H01 120.1(11) ?
C6 N1 H01 115.8(11) ?
N1 C2 C3 117.83(12) ?
N1 C2 C11 119.57(12) ?
C3 C2 C11 122.59(12) ?
O10 C3 C2 117.07(11) ?
O10 C3 C4 123.26(11) ?
C2 C3 C4 119.67(11) ?
C3 C4 C5 119.54(12) ?
C3 C4 C7 119.60(11) ?
C5 C4 C7 120.85(11) ?
C6 C5 C4 118.45(12) ?
C6 C5 C12 119.25(12) ?
C4 C5 C12 122.29(12) ?
N1 C6 C5 120.19(12) ?
N1 C6 H6 119.9 ?
C5 C6 H6 119.9 ?
O7 C7 O8 109.26(10) ?
O7 C7 C4 106.60(10) ?
O8 C7 C4 111.86(10) ?
O7 C7 H7 109.7 ?
O8 C7 H7 109.7 ?
C4 C7 H7 109.7 ?
C7 O7 C13 113.51(11) ?
C7 O8 B9 114.56(10) ?
O8 B9 O10 107.49(10) y
O8 B9 C15 109.86(10) y
O10 B9 C15 107.61(10) y
O8 B9 C21 110.79(10) y
O10 B9 C21 108.59(10) y
C15 B9 C21 112.32(10) y
C3 O10 B9 115.98(10) ?
C2 C11 H11A 109.5 ?
C2 C11 H11B 109.5 ?
H11A C11 H11B 109.5 ?
C2 C11 H11C 109.5 ?
H11A C11 H11C 109.5 ?
H11B C11 H11C 109.5 ?
C12 O12 H012 109.4(15) ?
O12 C12 C5 111.39(12) ?
O12 C12 H12A 109.4 ?
C5 C12 H12A 109.4 ?
O12 C12 H12B 109.4 ?
C5 C12 H12B 109.4 ?
H12A C12 H12B 108.0 ?
O7 C13 C14 108.13(13) ?
O7 C13 H13A 110.1 ?
C14 C13 H13A 110.1 ?
O7 C13 H13B 110.1 ?
C14 C13 H13B 110.1 ?
H13A C13 H13B 108.4 ?
C13 C14 H14A 109.5 ?
C13 C14 H14B 109.5 ?
H14A C14 H14B 109.5 ?
C13 C14 H14C 109.5 ?
H14A C14 H14C 109.5 ?
H14B C14 H14C 109.5 ?
C16 C15 C20 116.54(13) ?
C16 C15 B9 121.32(12) ?
C20 C15 B9 122.05(12) ?
C17 C16 C15 121.64(15) ?
C17 C16 H16 119.2 ?
C15 C16 H16 119.2 ?
C18 C17 C16 120.46(15) ?
C18 C17 H17 119.8 ?
C16 C17 H17 119.8 ?
C19 C18 C17 119.20(14) ?
C19 C18 H18 120.4 ?
C17 C18 H18 120.4 ?
C18 C19 C20 119.98(15) ?
C18 C19 H19 120.0 ?
C20 C19 H19 120.0 ?
C19 C20 C15 122.15(14) ?
C19 C20 H20 118.9 ?
C15 C20 H20 118.9 ?
C26 C21 C22 116.27(12) ?
C26 C21 B9 123.10(12) ?
C22 C21 B9 120.60(11) ?
C23 C22 C21 121.91(13) ?
C23 C22 H22 119.0 ?
C21 C22 H22 119.0 ?
C24 C23 C22 120.35(14) ?
C24 C23 H23 119.8 ?
C22 C23 H23 119.8 ?
C23 C24 C25 119.07(13) ?
C23 C24 H24 120.5 ?
C25 C24 H24 120.5 ?
C24 C25 C26 120.35(13) ?
C24 C25 H25 119.8 ?
C26 C25 H25 119.8 ?
C25 C26 C21 122.04(13) ?
C25 C26 H26 119.0 ?
C21 C26 H26 119.0 ?
H02 O1W H03 104.2(19) ?

loop_
_geom_bond_atom_site_label_1
_geom_bond_atom_site_label_2
_geom_bond_distance
_geom_bond_publ_flag
N1 C2 1.3413(17) ?
N1 C6 1.3478(18) ?
N1 H01 0.890(17) ?
C2 C3 1.4048(18) ?
C2 C11 1.4906(19) ?
C3 O10 1.3281(14) ?
C3 C4 1.4053(18) ?
C4 C5 1.4054(17) ?
C4 C7 1.5210(18) ?
C5 C6 1.3779(19) ?
C5 C12 1.5208(19) ?
C6 H6 0.9500 ?
C7 O7 1.3999(16) ?
C7 O8 1.4017(15) ?
C7 H7 1.0000 ?
O7 C13 1.4461(18) ?
O8 B9 1.4941(17) y
B9 O10 1.5244(17) y
B9 C15 1.6119(19) y
B9 C21 1.627(2) y
C11 H11A 0.9800 ?
C11 H11B 0.9800 ?
C11 H11C 0.9800 ?
O12 C12 1.4255(16) ?
O12 H012 0.81(2) ?
C12 H12A 0.9900 ?
C12 H12B 0.9900 ?
C13 C14 1.497(3) ?
C13 H13A 0.9900 ?
C13 H13B 0.9900 ?
C14 H14A 0.9800 ?
C14 H14B 0.9800 ?
C14 H14C 0.9800 ?
C15 C16 1.3971(19) ?
C15 C20 1.3991(19) ?
C16 C17 1.395(2) ?
C16 H16 0.9500 ?
C17 C18 1.387(3) ?
C17 H17 0.9500 ?
C18 C19 1.380(2) ?
C18 H18 0.9500 ?
C19 C20 1.3962(19) ?
C19 H19 0.9500 ?
C20 H20 0.9500 ?
C21 C26 1.3990(18) ?
C21 C22 1.4005(19) ?
C22 C23 1.3912(19) ?
C22 H22 0.9500 ?
C23 C24 1.380(2) ?
C23 H23 0.9500 ?
C24 C25 1.385(2) ?
C24 H24 0.9500 ?
C25 C26 1.387(2) ?
C25 H25 0.9500 ?
C26 H26 0.9500 ?
O1W H02 0.81(2) ?
O1W H03 0.85(2) ?

loop_
_geom_hbond_atom_site_label_D
_geom_hbond_atom_site_label_H
_geom_hbond_atom_site_label_A
_geom_hbond_site_symmetry_A
_geom_hbond_distance_DH
_geom_hbond_distance_HA
_geom_hbond_distance_DA
_geom_hbond_angle_DHA
N1 H01 O1W . 0.890(17) 1.829(18) 2.7010(16) 166.0(16)
O1W H02 O8 2_676 0.81(2) 1.95(2) 2.7527(14) 170.0(19)
O1W H03 O12 2_776 0.85(2) 1.95(2) 2.7864(15) 167.2(19)
C11 H11C O7 2_676 0.98 2.58 3.3122(17) 132
C24 H24 O1W 2_766 0.95 2.61 3.4398(18) 146

loop_
_geom_torsion_atom_site_label_1
_geom_torsion_atom_site_label_2
_geom_torsion_atom_site_label_3
_geom_torsion_atom_site_label_4
_geom_torsion
_geom_torsion_publ_flag
C6 N1 C2 C3 -3.05(19) ?
C6 N1 C2 C11 175.71(13) ?
N1 C2 C3 O10 -179.60(11) ?
C11 C2 C3 O10 1.67(18) ?
N1 C2 C3 C4 0.69(18) ?
C11 C2 C3 C4 -178.04(12) ?
O10 C3 C4 C5 -176.46(11) ?
C2 C3 C4 C5 3.23(18) ?
O10 C3 C4 C7 2.86(19) y
C2 C3 C4 C7 -177.46(11) ?
C3 C4 C5 C6 -4.91(18) ?
C7 C4 C5 C6 175.78(12) ?
C3 C4 C5 C12 174.05(12) ?
C7 C4 C5 C12 -5.26(18) ?
C2 N1 C6 C5 1.3(2) ?
C4 C5 C6 N1 2.75(19) ?
C12 C5 C6 N1 -176.24(12) ?
C3 C4 C7 O7 131.06(12) ?
C5 C4 C7 O7 -49.63(15) ?
C3 C4 C7 O8 11.69(16) y
C5 C4 C7 O8 -169.00(11) ?
O8 C7 O7 C13 -75.11(14) ?
C4 C7 O7 C13 163.84(11) ?
O7 C7 O8 B9 -162.29(10) ?
C4 C7 O8 B9 -44.49(14) y
C7 O8 B9 O10 61.10(13) y
C7 O8 B9 C15 177.91(10) ?
C7 O8 B9 C21 -57.40(14) ?
C2 C3 O10 B9 -164.45(11) ?
C4 C3 O10 B9 15.25(17) y
O8 B9 O10 C3 -44.66(14) y
C15 B9 O10 C3 -162.94(10) ?
C21 B9 O10 C3 75.25(13) ?
C6 C5 C12 O12 25.13(17) ?
C4 C5 C12 O12 -153.83(12) ?
C7 O7 C13 C14 178.04(15) ?
O8 B9 C15 C16 53.34(16) ?
O10 B9 C15 C16 170.08(12) ?
C21 B9 C15 C16 -70.45(16) ?
O8 B9 C15 C20 -130.20(13) ?
O10 B9 C15 C20 -13.46(16) ?
C21 B9 C15 C20 106.01(14) ?
C20 C15 C16 C17 -0.6(2) ?
B9 C15 C16 C17 176.00(14) ?
C15 C16 C17 C18 -0.7(3) ?
C16 C17 C18 C19 1.2(3) ?
C17 C18 C19 C20 -0.3(2) ?
C18 C19 C20 C15 -1.0(2) ?
C16 C15 C20 C19 1.5(2) ?
B9 C15 C20 C19 -175.13(13) ?
O8 B9 C21 C26 139.25(12) ?
O10 B9 C21 C26 21.42(16) ?
C15 B9 C21 C26 -97.47(14) ?
O8 B9 C21 C22 -42.70(16) ?
O10 B9 C21 C22 -160.53(11) ?
C15 B9 C21 C22 80.58(15) ?
C26 C21 C22 C23 0.3(2) ?
B9 C21 C22 C23 -177.91(13) ?
C21 C22 C23 C24 -0.6(2) ?
C22 C23 C24 C25 0.7(2) ?
C23 C24 C25 C26 -0.4(2) ?
C24 C25 C26 C21 0.1(2) ?
C22 C21 C26 C25 0.04(19) ?
B9 C21 C26 C25 178.16(13) ?
